data_4061817
_journal_name_full Organometallics
_journal_paper_doi 10.1021/om058038d
_journal_year 2005
_chemical_formula_sum 'C40 H54 Si3 Ti'
_chemical_formula_weight 667.00
_space_group_IT_number 14
_symmetry_cell_setting monoclinic
_symmetry_space_group_name_Hall '-P 2ybc'
_symmetry_space_group_name_H-M 'P 1 21/c 1'
_cell_angle_alpha 90.00
_cell_angle_beta 111.992(3)
_cell_angle_gamma 90.00
_cell_formula_units_Z 4
_cell_length_a 10.0360(3)
_cell_length_b 17.3500(9)
_cell_length_c 23.2160(11)
_cell_measurement_temperature 150(2)
_cell_volume 3748.3(3)
_diffrn_ambient_temperature 150(2)
_exptl_crystal_density_diffrn 1.182
_cod_original_sg_symbol_H-M 'P 21/c'
_cod_database_code 4061817

loop_
_symmetry_equiv_pos_as_xyz
'x, y, z'
'-x, y+1/2, -z+1/2'
'-x, -y, -z'
'x, -y-1/2, z-1/2'

loop_
_atom_site_label
_atom_site_type_symbol
_atom_site_fract_x
_atom_site_fract_y
_atom_site_fract_z
_atom_site_U_iso_or_equiv
_atom_site_adp_type
_atom_site_occupancy
_atom_site_symmetry_multiplicity
_atom_site_calc_flag
_atom_site_refinement_flags
_atom_site_disorder_assembly
_atom_site_disorder_group
Ti1 Ti 0.30150(6) 0.34712(3) 0.25829(3) 0.02571(17) Uani 1 1 d . . .
Si1 Si 0.36996(12) 0.39754(7) 0.07234(5) 0.0431(3) Uani 1 1 d . . .
Si2 Si -0.01398(10) 0.15296(6) 0.15433(5) 0.0326(3) Uani 1 1 d . . .
Si3 Si 0.13996(9) 0.25783(6) 0.07518(4) 0.0280(2) Uani 1 1 d . . .
C1 C 0.1422(4) 0.40155(19) 0.30079(17) 0.0332(9) Uani 1 1 d . . .
C2 C 0.0709(3) 0.41153(19) 0.23621(16) 0.0300(8) Uani 1 1 d . . .
C3 C 0.1560(3) 0.4613(2) 0.21486(16) 0.0323(8) Uani 1 1 d . . .
C4 C 0.2785(3) 0.48283(19) 0.26654(16) 0.0315(8) Uani 1 1 d . . .
C5 C 0.2675(4) 0.4469(2) 0.31925(17) 0.0351(9) Uani 1 1 d . . .
H5 H 0.3330 0.4523 0.3598 0.042 Uiso 1 1 calc R . .
C6 C 0.0834(4) 0.3577(2) 0.34197(18) 0.0462(10) Uani 1 1 d . . .
H6A H 0.0031 0.3851 0.3449 0.069 Uiso 1 1 calc R . .
H6B H 0.1569 0.3525 0.3826 0.069 Uiso 1 1 calc R . .
H6C H 0.0528 0.3075 0.3247 0.069 Uiso 1 1 calc R . .
C7 C -0.0782(3) 0.3843(2) 0.19720(18) 0.0438(10) Uani 1 1 d . . .
H7A H -0.1017 0.3400 0.2164 0.066 Uiso 1 1 calc R . .
H7B H -0.0820 0.3706 0.1565 0.066 Uiso 1 1 calc R . .
H7C H -0.1460 0.4247 0.1938 0.066 Uiso 1 1 calc R . .
C8 C 0.1081(4) 0.4928(2) 0.14984(17) 0.0415(9) Uani 1 1 d . . .
H8A H 0.0401 0.5337 0.1449 0.062 Uiso 1 1 calc R . .
H8B H 0.0637 0.4525 0.1206 0.062 Uiso 1 1 calc R . .
H8C H 0.1898 0.5124 0.1425 0.062 Uiso 1 1 calc R . .
C9 C 0.3902(4) 0.5411(2) 0.26630(18) 0.0423(10) Uani 1 1 d . . .
H9A H 0.4321 0.5253 0.2372 0.064 Uiso 1 1 calc R . .
H9B H 0.4637 0.5444 0.3071 0.064 Uiso 1 1 calc R . .
H9C H 0.3456 0.5906 0.2545 0.064 Uiso 1 1 calc R . .
C10 C 0.3959(3) 0.2374(2) 0.32438(16) 0.0348(9) Uani 1 1 d . . .
C11 C 0.4677(3) 0.3017(2) 0.35899(16) 0.0346(9) Uani 1 1 d . . .
C12 C 0.5497(3) 0.3360(2) 0.32714(16) 0.0335(9) Uani 1 1 d . . .
C13 C 0.5305(3) 0.2909(2) 0.27418(16) 0.0344(9) Uani 1 1 d . . .
C14 C 0.4346(3) 0.2312(2) 0.27254(17) 0.0369(9) Uani 1 1 d . . .
H14 H 0.4020 0.1936 0.2419 0.044 Uiso 1 1 calc R . .
C15 C 0.3088(4) 0.1800(2) 0.3445(2) 0.0540(11) Uani 1 1 d . . .
H15A H 0.3722 0.1478 0.3767 0.081 Uiso 1 1 calc R . .
H15B H 0.2532 0.1488 0.3096 0.081 Uiso 1 1 calc R . .
H15C H 0.2455 0.2071 0.3599 0.081 Uiso 1 1 calc R . .
C16 C 0.4780(4) 0.3232(2) 0.42357(16) 0.0492(11) Uani 1 1 d . . .
H16A H 0.3886 0.3118 0.4279 0.074 Uiso 1 1 calc R . .
H16B H 0.4983 0.3773 0.4302 0.074 Uiso 1 1 calc R . .
H16C H 0.5538 0.2942 0.4536 0.074 Uiso 1 1 calc R . .
C17 C 0.6579(4) 0.4001(2) 0.35077(19) 0.0506(11) Uani 1 1 d . . .
H17A H 0.7479 0.3792 0.3781 0.076 Uiso 1 1 calc R . .
H17B H 0.6237 0.4369 0.3729 0.076 Uiso 1 1 calc R . .
H17C H 0.6709 0.4250 0.3163 0.076 Uiso 1 1 calc R . .
C18 C 0.6143(4) 0.2980(3) 0.23270(18) 0.0521(12) Uani 1 1 d . . .
H18A H 0.6316 0.3514 0.2273 0.078 Uiso 1 1 calc R . .
H18B H 0.5605 0.2754 0.1930 0.078 Uiso 1 1 calc R . .
H18C H 0.7045 0.2716 0.2513 0.078 Uiso 1 1 calc R . .
C19 C 0.2894(3) 0.34433(19) 0.17045(15) 0.0265(8) Uani 1 1 d . . .
C20 C 0.2747(3) 0.33570(19) 0.11066(15) 0.0273(8) Uani 1 1 d . . .
C21 C 0.0915(3) 0.23600(19) 0.14375(15) 0.0265(8) Uani 1 1 d . . .
C22 C 0.1705(3) 0.28033(19) 0.19112(15) 0.0269(8) Uani 1 1 d . . .
C23 C 0.4815(4) 0.4739(2) 0.12427(19) 0.0474(10) Uani 1 1 d . . .
H23A H 0.4200 0.5125 0.1308 0.071 Uiso 1 1 calc R . .
H23B H 0.5421 0.4971 0.1054 0.071 Uiso 1 1 calc R . .
H23C H 0.5400 0.4516 0.1634 0.071 Uiso 1 1 calc R . .
C24 C 0.2360(5) 0.4455(3) 0.0029(2) 0.0861(18) Uani 1 1 d . . .
H24A H 0.1862 0.4072 -0.0274 0.129 Uiso 1 1 calc R . .
H24B H 0.2846 0.4804 -0.0148 0.129 Uiso 1 1 calc R . .
H24C H 0.1683 0.4735 0.0150 0.129 Uiso 1 1 calc R . .
C25 C 0.4947(6) 0.3376(3) 0.0477(3) 0.097(2) Uani 1 1 d . . .
H25A H 0.5650 0.3137 0.0836 0.145 Uiso 1 1 calc R . .
H25B H 0.5422 0.3698 0.0277 0.145 Uiso 1 1 calc R . .
H25C H 0.4408 0.2984 0.0193 0.145 Uiso 1 1 calc R . .
C26 C -0.0691(4) 0.1660(2) 0.22210(18) 0.0463(10) Uani 1 1 d . . .
H26A H 0.0076 0.1900 0.2556 0.069 Uiso 1 1 calc R . .
H26B H -0.0903 0.1167 0.2354 0.069 Uiso 1 1 calc R . .
H26C H -0.1531 0.1981 0.2102 0.069 Uiso 1 1 calc R . .
C27 C -0.1813(3) 0.1393(2) 0.08386(18) 0.0471(11) Uani 1 1 d . . .
H27A H -0.2461 0.1813 0.0806 0.071 Uiso 1 1 calc R . .
H27B H -0.2264 0.0916 0.0873 0.071 Uiso 1 1 calc R . .
H27C H -0.1573 0.1380 0.0475 0.071 Uiso 1 1 calc R . .
C28 C 0.0984(4) 0.0645(2) 0.16714(18) 0.0444(10) Uani 1 1 d . . .
H28A H 0.1188 0.0539 0.1307 0.067 Uiso 1 1 calc R . .
H28B H 0.0475 0.0217 0.1754 0.067 Uiso 1 1 calc R . .
H28C H 0.1869 0.0722 0.2019 0.067 Uiso 1 1 calc R . .
C29 C -0.0159(3) 0.28709(19) 0.00363(16) 0.0292(8) Uani 1 1 d . . .
C30 C -0.1416(3) 0.3184(2) 0.00647(16) 0.0364(9) Uani 1 1 d . . .
H30 H -0.1488 0.3251 0.0449 0.044 Uiso 1 1 calc R . .
C31 C -0.2555(4) 0.3397(2) -0.04675(17) 0.0413(10) Uani 1 1 d . . .
H31 H -0.3378 0.3604 -0.0434 0.050 Uiso 1 1 calc R . .
C32 C -0.2490(4) 0.3307(2) -0.10421(17) 0.0392(9) Uani 1 1 d . . .
H32 H -0.3265 0.3447 -0.1398 0.047 Uiso 1 1 calc R . .
C33 C -0.1265(4) 0.3008(2) -0.10867(17) 0.0393(9) Uani 1 1 d . . .
H33 H -0.1202 0.2949 -0.1474 0.047 Uiso 1 1 calc R . .
C34 C -0.0132(4) 0.2794(2) -0.05579(16) 0.0363(9) Uani 1 1 d . . .
H34 H 0.0687 0.2591 -0.0598 0.044 Uiso 1 1 calc R . .
C35 C 0.2183(3) 0.17063(19) 0.05149(15) 0.0280(8) Uani 1 1 d . . .
C36 C 0.1292(4) 0.1154(2) 0.01132(16) 0.0355(9) Uani 1 1 d . . .
H36 H 0.0305 0.1237 -0.0052 0.043 Uiso 1 1 calc R . .
C37 C 0.1834(4) 0.0486(2) -0.00457(16) 0.0383(9) Uani 1 1 d . . .
H37 H 0.1213 0.0128 -0.0311 0.046 Uiso 1 1 calc R . .
C38 C 0.3292(4) 0.0353(2) 0.01895(17) 0.0394(9) Uani 1 1 d . . .
H38 H 0.3663 -0.0090 0.0081 0.047 Uiso 1 1 calc R . .
C39 C 0.4192(4) 0.0881(2) 0.05861(17) 0.0388(9) Uani 1 1 d . . .
H39 H 0.5178 0.0793 0.0744 0.047 Uiso 1 1 calc R . .
C40 C 0.3657(3) 0.1544(2) 0.07552(16) 0.0333(8) Uani 1 1 d . . .
H40 H 0.4288 0.1887 0.1033 0.040 Uiso 1 1 calc R . .

loop_
_atom_site_aniso_label
_atom_site_aniso_U_11
_atom_site_aniso_U_22
_atom_site_aniso_U_33
_atom_site_aniso_U_23
_atom_site_aniso_U_13
_atom_site_aniso_U_12
Ti1 0.0278(3) 0.0259(4) 0.0249(4) -0.0018(3) 0.0115(3) 0.0002(3)
Si1 0.0626(7) 0.0374(7) 0.0413(7) -0.0054(5) 0.0331(6) -0.0128(5)
Si2 0.0310(5) 0.0275(6) 0.0424(6) -0.0038(5) 0.0173(5) -0.0037(4)
Si3 0.0280(5) 0.0297(6) 0.0255(6) -0.0028(4) 0.0091(4) 0.0004(4)
C1 0.045(2) 0.024(2) 0.041(2) 0.0021(18) 0.0290(18) 0.0043(17)
C2 0.0326(19) 0.024(2) 0.037(2) -0.0028(17) 0.0174(17) 0.0037(15)
C3 0.035(2) 0.031(2) 0.035(2) -0.0026(17) 0.0177(17) 0.0027(16)
C4 0.035(2) 0.029(2) 0.034(2) -0.0002(17) 0.0174(17) 0.0031(16)
C5 0.046(2) 0.028(2) 0.031(2) -0.0059(17) 0.0141(17) 0.0040(17)
C6 0.065(3) 0.038(3) 0.052(3) 0.000(2) 0.041(2) 0.004(2)
C7 0.036(2) 0.038(2) 0.063(3) -0.002(2) 0.0240(19) 0.0025(17)
C8 0.045(2) 0.039(2) 0.043(2) 0.008(2) 0.0185(18) 0.0079(18)
C9 0.047(2) 0.031(2) 0.049(3) -0.0036(19) 0.0186(19) -0.0065(17)
C10 0.031(2) 0.035(2) 0.033(2) 0.0064(18) 0.0068(17) 0.0043(16)
C11 0.0343(19) 0.039(2) 0.028(2) 0.0006(18) 0.0087(16) 0.0058(17)
C12 0.0283(18) 0.035(2) 0.032(2) -0.0038(18) 0.0058(16) -0.0009(16)
C13 0.0315(19) 0.038(2) 0.030(2) 0.0009(18) 0.0076(16) 0.0099(17)
C14 0.036(2) 0.033(2) 0.035(2) -0.0070(18) 0.0052(17) 0.0085(17)
C15 0.055(2) 0.039(3) 0.063(3) 0.015(2) 0.016(2) 0.003(2)
C16 0.058(3) 0.053(3) 0.032(2) 0.001(2) 0.0108(19) 0.004(2)
C17 0.038(2) 0.049(3) 0.059(3) -0.005(2) 0.012(2) -0.0071(19)
C18 0.031(2) 0.083(3) 0.044(3) 0.002(2) 0.0162(18) 0.017(2)
C19 0.0233(17) 0.0235(19) 0.035(2) 0.0030(17) 0.0138(15) 0.0026(14)
C20 0.0306(18) 0.026(2) 0.029(2) -0.0007(16) 0.0157(15) 0.0007(15)
C21 0.0250(17) 0.024(2) 0.030(2) -0.0005(17) 0.0098(15) 0.0022(15)
C22 0.0237(17) 0.025(2) 0.034(2) 0.0030(17) 0.0131(16) 0.0055(14)
C23 0.046(2) 0.037(2) 0.066(3) -0.001(2) 0.029(2) -0.0082(18)
C24 0.129(4) 0.070(4) 0.040(3) 0.011(3) 0.010(3) -0.050(3)
C25 0.163(5) 0.058(3) 0.139(5) -0.021(3) 0.137(5) -0.026(3)
C26 0.053(2) 0.037(3) 0.061(3) -0.004(2) 0.036(2) -0.0088(18)
C27 0.034(2) 0.037(2) 0.065(3) -0.012(2) 0.0130(19) -0.0102(17)
C28 0.048(2) 0.032(2) 0.058(3) 0.002(2) 0.025(2) 0.0005(18)
C29 0.0324(19) 0.025(2) 0.031(2) -0.0040(16) 0.0122(16) -0.0022(15)
C30 0.037(2) 0.043(2) 0.029(2) 0.0014(18) 0.0121(17) 0.0034(17)
C31 0.030(2) 0.051(3) 0.042(3) 0.003(2) 0.0124(18) 0.0044(18)
C32 0.035(2) 0.036(2) 0.034(2) 0.0067(18) -0.0011(17) -0.0060(17)
C33 0.047(2) 0.041(2) 0.025(2) -0.0036(18) 0.0088(18) 0.0010(19)
C34 0.038(2) 0.037(2) 0.032(2) -0.0046(18) 0.0110(18) 0.0061(17)
C35 0.0299(19) 0.031(2) 0.0232(19) 0.0019(16) 0.0099(15) 0.0003(15)
C36 0.0314(19) 0.039(2) 0.036(2) -0.0064(19) 0.0116(17) 0.0005(17)
C37 0.047(2) 0.030(2) 0.035(2) -0.0057(18) 0.0118(18) -0.0005(18)
C38 0.054(2) 0.029(2) 0.041(2) 0.0024(19) 0.0243(19) 0.0101(19)
C39 0.034(2) 0.038(2) 0.048(3) 0.005(2) 0.0193(18) 0.0106(18)
C40 0.0335(19) 0.033(2) 0.032(2) -0.0005(18) 0.0104(16) -0.0024(17)

loop_
_geom_bond_atom_site_label_1
_geom_bond_atom_site_label_2
_geom_bond_distance
_geom_bond_site_symmetry_2
_geom_bond_publ_flag
Ti1 C22 1.992(3) . ?
Ti1 C19 1.998(3) . ?
Ti1 C5 2.340(3) . ?
Ti1 C1 2.367(3) . ?
Ti1 C14 2.367(3) . ?
Ti1 C4 2.380(3) . ?
Ti1 C13 2.394(3) . ?
Ti1 C10 2.405(3) . ?
Ti1 C12 2.411(3) . ?
Ti1 C11 2.439(3) . ?
Ti1 C3 2.443(3) . ?
Ti1 C2 2.446(3) . ?
Si1 C23 1.858(4) . ?
Si1 C24 1.864(5) . ?
Si1 C20 1.869(3) . ?
Si1 C25 1.874(4) . ?
Si2 C21 1.858(3) . ?
Si2 C28 1.861(4) . ?
Si2 C26 1.867(4) . ?
Si2 C27 1.870(3) . ?
Si3 C21 1.869(3) . ?
Si3 C20 1.870(3) . ?
Si3 C29 1.876(3) . ?
Si3 C35 1.879(3) . ?
C1 C5 1.407(5) . ?
C1 C2 1.409(5) . ?
C1 C6 1.504(5) . ?
C2 C3 1.427(5) . ?
C2 C7 1.506(4) . ?
C3 C4 1.409(5) . ?
C3 C8 1.505(5) . ?
C4 C5 1.414(5) . ?
C4 C9 1.511(5) . ?
C5 H5 0.9300 . ?
C6 H6A 0.9600 . ?
C6 H6B 0.9600 . ?
C6 H6C 0.9600 . ?
C7 H7A 0.9600 . ?
C7 H7B 0.9600 . ?
C7 H7C 0.9600 . ?
C8 H8A 0.9600 . ?
C8 H8B 0.9600 . ?
C8 H8C 0.9600 . ?
C9 H9A 0.9600 . ?
C9 H9B 0.9600 . ?
C9 H9C 0.9600 . ?
C10 C14 1.400(5) . ?
C10 C11 1.405(5) . ?
C10 C15 1.510(5) . ?
C11 C12 1.426(5) . ?
C11 C16 1.510(5) . ?
C12 C13 1.408(5) . ?
C12 C17 1.507(5) . ?
C13 C14 1.405(5) . ?
C13 C18 1.502(5) . ?
C14 H14 0.9300 . ?
C15 H15A 0.9600 . ?
C15 H15B 0.9600 . ?
C15 H15C 0.9600 . ?
C16 H16A 0.9600 . ?
C16 H16B 0.9600 . ?
C16 H16C 0.9600 . ?
C17 H17A 0.9600 . ?
C17 H17B 0.9600 . ?
C17 H17C 0.9600 . ?
C18 H18A 0.9600 . ?
C18 H18B 0.9600 . ?
C18 H18C 0.9600 . ?
C19 C20 1.348(4) . ?
C19 C22 1.821(4) . ?
C21 C22 1.333(4) . ?
C23 H23A 0.9600 . ?
C23 H23B 0.9600 . ?
C23 H23C 0.9600 . ?
C24 H24A 0.9600 . ?
C24 H24B 0.9600 . ?
C24 H24C 0.9600 . ?
C25 H25A 0.9600 . ?
C25 H25B 0.9600 . ?
C25 H25C 0.9600 . ?
C26 H26A 0.9600 . ?
C26 H26B 0.9600 . ?
C26 H26C 0.9600 . ?
C27 H27A 0.9600 . ?
C27 H27B 0.9600 . ?
C27 H27C 0.9600 . ?
C28 H28A 0.9600 . ?
C28 H28B 0.9600 . ?
C28 H28C 0.9600 . ?
C29 C34 1.396(5) . ?
C29 C30 1.397(4) . ?
C30 C31 1.383(5) . ?
C30 H30 0.9300 . ?
C31 C32 1.369(5) . ?
C31 H31 0.9300 . ?
C32 C33 1.374(5) . ?
C32 H32 0.9300 . ?
C33 C34 1.375(5) . ?
C33 H33 0.9300 . ?
C34 H34 0.9300 . ?
C35 C40 1.400(4) . ?
C35 C36 1.401(5) . ?
C36 C37 1.388(5) . ?
C36 H36 0.9300 . ?
C37 C38 1.376(5) . ?
C37 H37 0.9300 . ?
C38 C39 1.371(5) . ?
C38 H38 0.9300 . ?
C39 C40 1.388(5) . ?
C39 H39 0.9300 . ?
C40 H40 0.9300 . ?
